data_7122166
loop_
_publ_author_name
'Negi, Lalita'
'Shrivastava, Ashutosh'
'Das, Dinabandhu'

_publ_section_title
;
 Switching from positive to negative axial thermal expansion in two
 organic crystalline compounds with similar packing.
;
_journal_issue 76
_journal_name_full 'Chemical communications (Cambridge, England)'
_journal_page_first 10675
_journal_page_last 10678
_journal_paper_doi 10.1039/c8cc05859h
_journal_volume 54
_journal_year 2018
_chemical_absolute_configuration syn
_chemical_formula_moiety 'C14 H14 O2'
_chemical_formula_sum 'C14 H14 O2'
_chemical_formula_weight 214.25
_chemical_melting_point 397.32
_space_group_crystal_system orthorhombic
_space_group_IT_number 19
_space_group_name_Hall 'P 2ac 2ab'
_space_group_name_H-M_alt 'P 21 21 21'
_symmetry_space_group_name_Hall 'P 2ac 2ab'
_symmetry_space_group_name_H-M 'P 21 21 21'
_atom_sites_solution_hydrogens mixed
_audit_creation_method SHELXL-2018/3
_audit_update_record
;
2018-07-14 deposited with the CCDC.
2018-08-10 downloaded from the CCDC.
;
_cell_angle_alpha 90
_cell_angle_beta 90
_cell_angle_gamma 90
_cell_formula_units_Z 4
_cell_length_a 5.7130(8)
_cell_length_b 7.6527(9)
_cell_length_c 28.116(4)
_cell_measurement_reflns_used 2046
_cell_measurement_temperature 350(2)
_cell_measurement_theta_max 26.47
_cell_measurement_theta_min 2.76
_cell_volume 1229.2(3)
_computing_cell_refinement 'Bruker APEX-III'
_computing_data_collection 'Bruker APEX-III'
_computing_data_reduction 'Bruker SAINT '
_computing_molecular_graphics 'XSEED (Barbour 2017)'
_computing_structure_refinement 'SHELXL-2018/3 (Sheldrick, 2018)'
_computing_structure_solution 'SHELXT 2014/5 (Sheldrick, 2014)'
_diffrn_ambient_temperature 350(2)
_diffrn_measured_fraction_theta_full 0.999
_diffrn_measured_fraction_theta_max 0.996
_diffrn_measurement_device_type 'Bruker APEX-II CMOS detector'
_diffrn_measurement_method '\f and \w scans'
_diffrn_radiation_type MoK\a
_diffrn_radiation_wavelength 0.71073
_diffrn_reflns_av_R_equivalents 0.0774
_diffrn_reflns_av_unetI/netI 0.1034
_diffrn_reflns_Laue_measured_fraction_full 0.999
_diffrn_reflns_Laue_measured_fraction_max 0.996
_diffrn_reflns_limit_h_max 7
_diffrn_reflns_limit_h_min -7
_diffrn_reflns_limit_k_max 9
_diffrn_reflns_limit_k_min -10
_diffrn_reflns_limit_l_max 37
_diffrn_reflns_limit_l_min -34
_diffrn_reflns_number 13248
_diffrn_reflns_point_group_measured_fraction_full 1.000
_diffrn_reflns_point_group_measured_fraction_max 0.995
_diffrn_reflns_theta_full 25.000
_diffrn_reflns_theta_max 28.350
_diffrn_reflns_theta_min 2.758
_diffrn_source microfocus
_exptl_absorpt_coefficient_mu 0.076
_exptl_absorpt_correction_T_max 0.7457
_exptl_absorpt_correction_T_min 0.6872
_exptl_absorpt_correction_type multi-scan
_exptl_absorpt_process_details SADABS
_exptl_crystal_colour colourless
_exptl_crystal_density_diffrn 1.158
_exptl_crystal_density_meas ?
_exptl_crystal_description Block
_exptl_crystal_F_000 456
_exptl_crystal_size_max 0.222
_exptl_crystal_size_mid 0.096
_exptl_crystal_size_min 0.077
_refine_diff_density_max 0.107
_refine_diff_density_min -0.107
_refine_diff_density_rms 0.029
_refine_ls_abs_structure_details
;
 Flack x determined using 379 quotients [(I+)-(I-)]/[(I+)+(I-)]
 (Parsons, Flack and Wagner, Acta Cryst. B69 (2013) 249-259).
;
_refine_ls_abs_structure_Flack 1.0(10)
_refine_ls_extinction_coef 0.021(3)
_refine_ls_extinction_expression Fc^*^=kFc[1+0.001xFc^2^\l^3^/sin(2\q)]^-1/4^
_refine_ls_extinction_method 'SHELXL-2018/3 (Sheldrick 2018)'
_refine_ls_goodness_of_fit_ref 0.983
_refine_ls_hydrogen_treatment mixed
_refine_ls_matrix_type full
_refine_ls_number_parameters 156
_refine_ls_number_reflns 3073
_refine_ls_number_restraints 0
_refine_ls_restrained_S_all 0.983
_refine_ls_R_factor_all 0.1840
_refine_ls_R_factor_gt 0.0530
_refine_ls_shift/su_max 0.000
_refine_ls_shift/su_mean 0.000
_refine_ls_structure_factor_coef Fsqd
_refine_ls_weighting_details 'w=1/[\s^2^(Fo^2^)+(0.0428P)^2^] where P=(Fo^2^+2Fc^2^)/3'
_refine_ls_weighting_scheme calc
_refine_ls_wR_factor_gt 0.0866
_refine_ls_wR_factor_ref 0.1139
_reflns_Friedel_coverage 0.691
_reflns_Friedel_fraction_full 1.000
_reflns_Friedel_fraction_max 0.994
_reflns_number_gt 1324
_reflns_number_total 3073
_reflns_threshold_expression 'I > 2\s(I)'
_cod_data_source_file c8cc05859h2.cif
_cod_data_source_block 1_350K
_cod_depositor_comments
;
The following automatic conversions were performed:

'_exptl_crystal_density_meas' value 'not measured' was changed to '?'
- the value is perceived as not measured.

Automatic conversion script
Id: cif_fix_values 4973 2017-02-22 13:04:09Z antanas 

 Adding full bibliography for 7122148--7122167.cif.
;
_cod_database_code 7122166
_shelx_shelxl_version_number 2018/3
_shelx_space_group_comment
;
The symmetry employed for this shelxl refinement is uniquely defined
by the following loop, which should always be used as a source of
symmetry information in preference to the above space-group names.
They are only intended as comments.
;
_shelx_estimated_absorpt_t_min 0.983
_shelx_estimated_absorpt_t_max 0.994

loop_
_space_group_symop_operation_xyz
'x, y, z'
'-x+1/2, -y, z+1/2'
'x+1/2, -y+1/2, -z'
'-x, y+1/2, -z+1/2'

loop_
_atom_site_label
_atom_site_type_symbol
_atom_site_fract_x
_atom_site_fract_y
_atom_site_fract_z
_atom_site_U_iso_or_equiv
_atom_site_adp_type
_atom_site_occupancy
_atom_site_site_symmetry_order
_atom_site_calc_flag
_atom_site_refinement_flags_posn
_atom_site_refinement_flags_adp
C1 C 0.8798(7) 0.3622(5) 0.06497(13) 0.1120(15) Uani 1 1 d . .
H1A H 0.944006 0.359599 0.033422 0.168 Uiso 1 1 calc R U
H1B H 0.863759 0.244892 0.076645 0.168 Uiso 1 1 calc R U
H1C H 0.982523 0.426661 0.085522 0.168 Uiso 1 1 calc R U
C2 C 0.6439(6) 0.4488(4) 0.06391(10) 0.0611(9) Uani 1 1 d . .
H2 H 0.541166 0.380260 0.043146 0.073 Uiso 1 1 calc R U
C3 C 0.5385(5) 0.4548(4) 0.11130(11) 0.0606(9) Uani 1 1 d . .
C4 C 0.4570(6) 0.4503(4) 0.14991(11) 0.0604(9) Uani 1 1 d . .
C5 C 0.3545(6) 0.4403(4) 0.19676(10) 0.0518(8) Uani 1 1 d . .
C6 C 0.1437(6) 0.3571(4) 0.20340(11) 0.0611(9) Uani 1 1 d . .
H6 H 0.064532 0.310341 0.177445 0.073 Uiso 1 1 calc R U
C7 C 0.0494(6) 0.3426(4) 0.24819(11) 0.0561(9) Uani 1 1 d . .
H7 H -0.092352 0.284666 0.252185 0.067 Uiso 1 1 calc R U
C8 C 0.1607(5) 0.4122(4) 0.28725(10) 0.0493(8) Uani 1 1 d . .
C9 C 0.3716(5) 0.4968(4) 0.28049(10) 0.0595(9) Uani 1 1 d . .
H9 H 0.449754 0.544484 0.306437 0.071 Uiso 1 1 calc R U
C10 C 0.4674(6) 0.5111(4) 0.23570(11) 0.0578(8) Uani 1 1 d . .
H10 H 0.609255 0.568869 0.231639 0.069 Uiso 1 1 calc R U
C11 C 0.0556(6) 0.3972(4) 0.33330(12) 0.0599(9) Uani 1 1 d . .
C12 C -0.0405(6) 0.3801(4) 0.37036(11) 0.0607(9) Uani 1 1 d . .
C13 C -0.1660(6) 0.3574(4) 0.41552(10) 0.0607(9) Uani 1 1 d . .
H13 H -0.235580 0.240409 0.416176 0.073 Uiso 1 1 calc R U
C14 C -0.3564(6) 0.4901(5) 0.42216(11) 0.0815(11) Uani 1 1 d . .
H14A H -0.434341 0.469453 0.451879 0.122 Uiso 1 1 calc R U
H14B H -0.467045 0.480676 0.396604 0.122 Uiso 1 1 calc R U
H14C H -0.289531 0.605239 0.422263 0.122 Uiso 1 1 calc R U
O1 O 0.6604(4) 0.6208(3) 0.04508(9) 0.0657(7) Uani 1 1 d . .
O2 O -0.0066(5) 0.3733(3) 0.45428(8) 0.0744(8) Uani 1 1 d . .
H1 H 0.614(6) 0.625(5) 0.0172(13) 0.106(16) Uiso 1 1 d . .
H2A H 0.102(7) 0.294(4) 0.4485(13) 0.106(16) Uiso 1 1 d . .

loop_
_atom_site_aniso_label
_atom_site_aniso_U_11
_atom_site_aniso_U_22
_atom_site_aniso_U_33
_atom_site_aniso_U_23
_atom_site_aniso_U_13
_atom_site_aniso_U_12
C1 0.114(4) 0.129(3) 0.093(3) 0.033(2) 0.043(3) 0.059(3)
C2 0.074(2) 0.062(2) 0.047(2) 0.0053(15) 0.0057(18) -0.005(2)
C3 0.065(2) 0.069(2) 0.048(2) 0.0083(18) 0.004(2) -0.0017(17)
C4 0.064(2) 0.063(2) 0.054(2) 0.0078(18) 0.0028(19) -0.0009(18)
C5 0.054(2) 0.0578(18) 0.043(2) 0.0064(15) 0.0037(18) 0.0034(19)
C6 0.061(2) 0.075(2) 0.047(2) -0.0051(17) -0.0003(18) -0.011(2)
C7 0.049(2) 0.066(2) 0.053(2) 0.0012(16) 0.0035(18) -0.0096(17)
C8 0.054(2) 0.0522(17) 0.042(2) 0.0040(14) 0.0014(17) 0.0001(18)
C9 0.067(2) 0.068(2) 0.044(2) -0.0016(16) -0.0031(18) -0.008(2)
C10 0.055(2) 0.0600(19) 0.058(2) 0.0055(16) 0.0025(19) -0.0063(17)
C11 0.066(2) 0.0634(19) 0.050(2) 0.0010(17) 0.0012(19) 0.0010(18)
C12 0.066(2) 0.067(2) 0.049(2) 0.0017(16) 0.0036(19) -0.0019(19)
C13 0.070(2) 0.068(2) 0.044(2) 0.0009(16) 0.0114(19) -0.006(2)
C14 0.071(2) 0.102(2) 0.071(2) 0.009(2) 0.013(2) 0.008(3)
O1 0.0828(17) 0.0706(14) 0.0437(15) 0.0077(12) -0.0045(14) -0.0048(13)
O2 0.0824(19) 0.0982(18) 0.0425(15) -0.0064(13) 0.0025(14) 0.0194(17)

loop_
_atom_type_symbol
_atom_type_description
_atom_type_scat_dispersion_real
_atom_type_scat_dispersion_imag
_atom_type_scat_source
C C 0.0033 0.0016 'International Tables Vol C Tables 4.2.6.8 and 6.1.1.4'
H H 0.0000 0.0000 'International Tables Vol C Tables 4.2.6.8 and 6.1.1.4'
O O 0.0106 0.0060 'International Tables Vol C Tables 4.2.6.8 and 6.1.1.4'

loop_
_geom_angle_atom_site_label_1
_geom_angle_atom_site_label_2
_geom_angle_atom_site_label_3
_geom_angle
O1 C2 C3 109.7(2)
O1 C2 C1 110.9(3)
C3 C2 C1 111.4(3)
C4 C3 C2 176.3(3)
C3 C4 C5 178.5(3)
C6 C5 C10 118.9(3)
C6 C5 C4 120.2(3)
C10 C5 C4 120.8(3)
C7 C6 C5 120.3(3)
C6 C7 C8 121.3(3)
C7 C8 C9 118.3(3)
C7 C8 C11 119.8(3)
C9 C8 C11 121.9(3)
C10 C9 C8 120.7(3)
C9 C10 C5 120.5(3)
C12 C11 C8 176.6(4)
C11 C12 C13 178.3(4)
O2 C13 C12 109.8(3)
O2 C13 C14 108.1(2)
C12 C13 C14 112.5(3)

loop_
_geom_bond_atom_site_label_1
_geom_bond_atom_site_label_2
_geom_bond_distance
C1 C2 1.502(5)
C2 O1 1.422(3)
C2 C3 1.463(4)
C3 C4 1.182(4)
C4 C5 1.443(4)
C5 C6 1.375(4)
C5 C10 1.382(4)
C6 C7 1.374(4)
C7 C8 1.376(4)
C8 C9 1.381(4)
C8 C11 1.432(4)
C9 C10 1.378(4)
C11 C12 1.185(4)
C12 C13 1.469(4)
C13 O2 1.425(4)
C13 C14 1.500(4)
